data_1573598
loop_
_publ_author_name
'Bae, Sungryul'
'Jeong, Younjae'
'Lee, Dongwhan'

_publ_section_title
;
 Mutually antagonistic molecular clips: symmetry-breaking non-covalent
 bonds at the chiral--nonchiral interface
;
_journal_name_full 'Chemical Science'
_journal_paper_doi 10.1039/D4SC07655A
_journal_year 2025
_chemical_formula_moiety 'C40 H33 N5 O5, C44 H36 N4 O3'
_chemical_formula_sum 'C84 H69 N9 O8'
_chemical_formula_weight 1332.48
_space_group_crystal_system orthorhombic
_space_group_IT_number 19
_space_group_name_Hall 'P 2ac 2ab'
_space_group_name_H-M_alt 'P 21 21 21'
_atom_sites_solution_hydrogens geom
_atom_sites_solution_primary dual
_audit_creation_date 2024-07-05
_audit_creation_method
;
Olex2 1.5
(compiled 2024.02.16 svn.r378c4104 for OlexSys, GUI svn.r6928)
;
_audit_update_record
;
2024-07-10 deposited with the CCDC.	2025-01-07 downloaded from the CCDC.
;
_cell_angle_alpha 90
_cell_angle_beta 90
_cell_angle_gamma 90
_cell_formula_units_Z 4
_cell_length_a 14.434(3)
_cell_length_b 15.041(3)
_cell_length_c 30.493(6)
_cell_measurement_reflns_used 115024
_cell_measurement_temperature 100
_cell_measurement_theta_max 30.000
_cell_measurement_theta_min 0.401
_cell_volume 6620(2)
_computing_cell_refinement 'HKL3000sm (Otwinowski & Minor, 1997)'
_computing_data_collection 'PAL BL2D-SMDC Program (Shin et. al, 2016)'
_computing_data_reduction 'HKL3000sm (Otwinowski & Minor, 1997)'
_computing_molecular_graphics 'Olex2 1.5 (Dolomanov et al., 2009)'
_computing_publication_material 'Olex2 1.5 (Dolomanov et al., 2009)'
_computing_structure_refinement 'SHELXL 2018/3 (Sheldrick, 2015)'
_computing_structure_solution 'SHELXT 2018/2 (Sheldrick, 2018)'
_diffrn_ambient_temperature 100.00
_diffrn_measured_fraction_theta_full 0.960
_diffrn_measured_fraction_theta_max 0.967
_diffrn_measurement_device_type 'Rayonix MX225HS CCD area detector'
_diffrn_measurement_method 'omega scan'
_diffrn_radiation_type synchrotron
_diffrn_radiation_wavelength 0.700
_diffrn_reflns_av_R_equivalents 0.1244
_diffrn_reflns_av_unetI/netI 0.0911
_diffrn_reflns_Laue_measured_fraction_full 0.960
_diffrn_reflns_Laue_measured_fraction_max 0.967
_diffrn_reflns_limit_h_max 20
_diffrn_reflns_limit_h_min -20
_diffrn_reflns_limit_k_max 21
_diffrn_reflns_limit_k_min -21
_diffrn_reflns_limit_l_max 43
_diffrn_reflns_limit_l_min -43
_diffrn_reflns_number 66130
_diffrn_reflns_point_group_measured_fraction_full 0.947
_diffrn_reflns_point_group_measured_fraction_max 0.954
_diffrn_reflns_theta_full 24.835
_diffrn_reflns_theta_max 29.731
_diffrn_reflns_theta_min 1.487
_diffrn_source 'PLSII 2D bending magnet'
_exptl_absorpt_coefficient_mu 0.085
_exptl_absorpt_correction_T_max 1.000
_exptl_absorpt_correction_T_min 0.820
_exptl_absorpt_correction_type empirical
_exptl_absorpt_process_details 'HKL3000sm Scalepack(Otwinowski et.al,2003)'
_exptl_crystal_colour yellow
_exptl_crystal_density_diffrn 1.337
_exptl_crystal_description plate
_exptl_crystal_F_000 2800
_exptl_crystal_size_max 0.271
_exptl_crystal_size_mid 0.221
_exptl_crystal_size_min 0.065
_refine_diff_density_max 0.275
_refine_diff_density_min -0.249
_refine_diff_density_rms 0.060
_refine_ls_abs_structure_details
;
 Flack x determined using 4039 quotients [(I+)-(I-)]/[(I+)+(I-)]
 (Parsons, Flack and Wagner, Acta Cryst. B69 (2013) 249-259).
;
_refine_ls_abs_structure_Flack -0.1(6)
_refine_ls_extinction_coef 0.0138(11)
_refine_ls_extinction_expression Fc^*^=kFc[1+0.001xFc^2^\l^3^/sin(2\q)]^-1/4^
_refine_ls_extinction_method 'SHELXL-2018/3 (Sheldrick 2018)'
_refine_ls_goodness_of_fit_ref 1.036
_refine_ls_hydrogen_treatment constr
_refine_ls_matrix_type full
_refine_ls_number_parameters 923
_refine_ls_number_reflns 18822
_refine_ls_number_restraints 2
_refine_ls_restrained_S_all 1.037
_refine_ls_R_factor_all 0.1040
_refine_ls_R_factor_gt 0.0682
_refine_ls_shift/su_max 0.000
_refine_ls_shift/su_mean 0.000
_refine_ls_structure_factor_coef Fsqd
_refine_ls_weighting_details 'w=1/[\s^2^(Fo^2^)+(0.0728P)^2^+1.2518P] where P=(Fo^2^+2Fc^2^)/3'
_refine_ls_weighting_scheme calc
_refine_ls_wR_factor_gt 0.1569
_refine_ls_wR_factor_ref 0.1789
_reflns_Friedel_coverage 0.816
_reflns_Friedel_fraction_full 0.931
_reflns_Friedel_fraction_max 0.939
_reflns_number_gt 12876
_reflns_number_total 18822
_reflns_threshold_expression 'I > 2\s(I)'
_cod_data_source_file d4sc07655a4.cif
_cod_data_source_block nip2cross
_cod_database_code 1573598
_shelx_shelxl_version_number 2018/3
_shelx_space_group_comment
;
The symmetry employed for this shelxl refinement is uniquely defined
by the following loop, which should always be used as a source of
symmetry information in preference to the above space-group names.
They are only intended as comments.
;
_shelx_estimated_absorpt_t_max 0.995
_shelx_estimated_absorpt_t_min 0.977
_olex2_refinement_description
;
1. Fixed Uiso
 At 1.2 times of:
  All C(H) groups, All C(H,H) groups, All C(H,H,H,H) groups, All N(H) groups
 At 1.5 times of:
  All C(H,H,H) groups
2. Restrained distances
 C02I-C02O \\sim C02I-C1
 with sigma of 0.02
 C02O-C02Q \\sim C1-C02Q
 with sigma of 0.02
3. Others
 Sof(H02D)=Sof(H02E)=Sof(H02R)=Sof(H02S)=Sof(C1)=Sof(H1A)=Sof(H1B)=1-FVAR(1)
 Sof(H02A)=Sof(H02B)=Sof(C02O)=Sof(H02K)=Sof(H02L)=Sof(H02P)=Sof(H02Q)=FVAR(1)
4.a Secondary CH2 refined with riding coordinates:
 C010(H01A,H01B), C01A(H01C,H01D), C01E(H01F,H01I), C01N(H01L,H01N), C024(H02X,
 H02Y), C02E(H2,H), C02I(H02A,H02B), C02I(H02D,H02E), C02K(H5,HA), C02L(H02F,
 H02G), C02M(H02H,H02I), C02O(H02K,H02L), C02Q(H02P,H02Q), C02Q(H02R,H02S),
 C02R(H02T,H02U), C02S(H02V,H02W), C1(H1A,H1B)
4.b Aromatic/amide H refined with riding coordinates:
 N009(H009), N00C(H00C), C00U(H00U), C015(H015), C018(H018), C019(H019),
 C01D(H01E), C01F(H01J), C01G(H01G), C01H(H01H), C01K(H01K), C01M(H01M),
 C01O(H01O), C01P(H01P), C01S(H01S), C01T(H01T), C01U(H01U), C01V(H01V),
 C01X(H01X), C01Y(H01Y), C01Z(H01Z), C020(H020), C022(H022), C023(H023),
 C025(H025), C026(H026), C028(H028), C02A(H02Z), C02B(H02), C02C(H02C),
 C02D(H1), C02G(H3), C02H(H4), C02J(H02J), C02N(H6)
4.c Idealised Me refined as rotating group:
 C02P(H02M,H02N,H02O), C02T(H7,HB,HC)
;
_olex2_submission_special_instructions 'No special instructions were received'

loop_
_space_group_symop_operation_xyz
'x, y, z'
'-x+1/2, -y, z+1/2'
'-x, y+1/2, -z+1/2'
'x+1/2, -y+1/2, -z'

loop_
_atom_site_label
_atom_site_type_symbol
_atom_site_fract_x
_atom_site_fract_y
_atom_site_fract_z
_atom_site_U_iso_or_equiv
_atom_site_adp_type
_atom_site_occupancy
_atom_site_site_symmetry_order
_atom_site_calc_flag
_atom_site_refinement_flags_posn
_atom_site_refinement_flags_adp
_atom_site_refinement_flags_occupancy
_atom_site_disorder_assembly
_atom_site_disorder_group
O001 O 0.42187(19) 0.81578(18) 0.54062(7) 0.0411(6) Uani 1 1 d . . . . .
O002 O 0.3329(2) 0.7370(2) 0.67772(8) 0.0465(7) Uani 1 1 d . . . . .
O003 O 0.7366(2) 0.5366(2) 0.34442(8) 0.0503(7) Uani 1 1 d . . . . .
O004 O 0.2785(2) 0.46595(19) 0.65599(7) 0.0437(6) Uani 1 1 d . . . . .
O005 O 0.0143(3) 0.6096(3) 0.74048(10) 0.0657(10) Uani 1 1 d . . . . .
O006 O 0.1939(2) 0.5309(2) 0.73378(9) 0.0542(8) Uani 1 1 d . . . . .
N007 N 0.3767(2) 0.7764(2) 0.60906(9) 0.0351(6) Uani 1 1 d . . . . .
O008 O 0.8181(2) 0.4543(3) 0.26796(9) 0.0637(10) Uani 1 1 d . . . . .
N009 N 0.5562(2) 0.6764(2) 0.60493(9) 0.0355(7) Uani 1 1 d . . . . .
H009 H 0.515157 0.645914 0.589825 0.043 Uiso 1 1 calc R U . . .
N00A N 0.3158(2) 0.4400(2) 0.44524(9) 0.0371(7) Uani 1 1 d . . . . .
N00B N 0.6765(2) 0.5517(2) 0.55334(9) 0.0383(7) Uani 1 1 d . . . . .
N00C N 0.4445(2) 0.3230(2) 0.39352(9) 0.0358(7) Uani 1 1 d . . . . .
H00C H 0.481564 0.355727 0.409782 0.043 Uiso 1 1 calc R U . . .
N00D N 0.3507(2) 0.4999(2) 0.37459(9) 0.0382(7) Uani 1 1 d . . . . .
N00E N 0.5773(2) 0.4530(2) 0.42815(9) 0.0374(7) Uani 1 1 d . . . . .
N00F N 0.4109(2) 0.5645(2) 0.56656(9) 0.0364(7) Uani 1 1 d . . . . .
O00G O 0.9810(3) 0.3488(3) 0.27033(10) 0.0701(11) Uani 1 1 d . . . . .
N00H N 0.6297(3) 0.4916(2) 0.62218(10) 0.0445(8) Uani 1 1 d . . . . .
C00I C 0.3531(3) 0.3411(3) 0.38414(10) 0.0351(7) Uani 1 1 d . . . . .
C00J C 0.5926(3) 0.4478(3) 0.59025(11) 0.0393(8) Uani 1 1 d . . . . .
C00K C 0.5427(3) 0.7579(3) 0.62365(10) 0.0351(7) Uani 1 1 d . . . . .
C00L C 0.7870(3) 0.3083(3) 0.43909(11) 0.0386(8) Uani 1 1 d . . . . .
C00M C 0.4627(3) 0.8093(3) 0.62653(10) 0.0364(8) Uani 1 1 d . . . . .
C00N C 0.3161(3) 0.2769(3) 0.35849(10) 0.0363(8) Uani 1 1 d . . . . .
C00O C 0.3062(3) 0.4253(3) 0.39786(10) 0.0362(8) Uani 1 1 d . . . . .
C00P C 0.3879(3) 0.2136(3) 0.35092(10) 0.0375(8) Uani 1 1 d . . . . .
C00Q C 0.8609(3) 0.3511(3) 0.46205(12) 0.0391(8) Uani 1 1 d . . . . .
C00R C 0.4674(3) 0.2444(2) 0.37279(10) 0.0358(8) Uani 1 1 d . . . . .
C00S C 0.3144(3) 0.7387(3) 0.63913(11) 0.0377(8) Uani 1 1 d . . . . .
C00T C 0.7128(3) 0.2700(3) 0.46227(11) 0.0382(8) Uani 1 1 d . . . . .
C00U C 0.6288(3) 0.8653(3) 0.66597(11) 0.0407(8) Uani 1 1 d . . . . .
H00U H 0.684768 0.884975 0.679189 0.049 Uiso 1 1 calc R U . . .
C00V C 0.6221(3) 0.4840(3) 0.54742(11) 0.0381(8) Uani 1 1 d . . . . .
C00W C 0.3633(3) 0.7812(3) 0.56347(11) 0.0370(8) Uani 1 1 d . . . . .
C00X C 0.2138(3) 0.7016(3) 0.57504(11) 0.0356(7) Uani 1 1 d . . . . .
C00Y C 0.1337(3) 0.6605(3) 0.55754(12) 0.0403(8) Uani 1 1 d . . . . .
C00Z C 0.2776(3) 0.7429(3) 0.54626(11) 0.0370(8) Uani 1 1 d . . . . .
C010 C 0.2198(3) 0.2804(3) 0.34070(12) 0.0418(8) Uani 1 1 d . . . . .
H01A H 0.178424 0.242395 0.358602 0.050 Uiso 1 1 calc R U . . .
H01B H 0.218941 0.257917 0.310183 0.050 Uiso 1 1 calc R U . . .
C011 C 0.9331(3) 0.3928(3) 0.43873(13) 0.0441(9) Uani 1 1 d . . . . .
C012 C 0.3611(3) 0.5136(2) 0.44879(10) 0.0348(7) Uani 1 1 d . . . . .
C013 C 0.3625(3) 0.5324(2) 0.53248(10) 0.0351(7) Uani 1 1 d . . . . .
C014 C 0.3926(3) 0.5600(2) 0.48795(11) 0.0366(8) Uani 1 1 d . . . . .
C015 C 0.4485(3) 0.6306(3) 0.48094(11) 0.0403(8) Uani 1 1 d . . . . .
H015 H 0.472864 0.660594 0.505791 0.048 Uiso 1 1 calc R U . . .
C016 C 0.6257(3) 0.7843(3) 0.64397(10) 0.0361(8) Uani 1 1 d . . . . .
C017 C 0.6905(3) 0.7135(3) 0.63762(10) 0.0364(8) Uani 1 1 d . . . . .
C018 C 0.3935(3) 0.1348(3) 0.32666(11) 0.0417(9) Uani 1 1 d . . . . .
H018 H 0.340173 0.111465 0.312465 0.050 Uiso 1 1 calc R U . . .
C019 C 0.7168(3) 0.2690(3) 0.50940(11) 0.0406(8) Uani 1 1 d . . . . .
H019 H 0.669273 0.240000 0.525493 0.049 Uiso 1 1 calc R U . . .
C01A C 0.2027(3) 0.4179(3) 0.38641(11) 0.0413(8) Uani 1 1 d . . . . .
H01C H 0.171182 0.381915 0.409150 0.050 Uiso 1 1 calc R U . . .
H01D H 0.174765 0.478000 0.386698 0.050 Uiso 1 1 calc R U . . .
C01B C 0.5883(3) 0.4466(2) 0.50667(11) 0.0357(7) Uani 1 1 d . . . . .
C01C C 0.3089(3) 0.4897(3) 0.61556(10) 0.0373(8) Uani 1 1 d . . . . .
C01D C 0.7111(3) 0.2690(3) 0.37061(11) 0.0406(8) Uani 1 1 d . . . . .
H01E H 0.711598 0.265640 0.339502 0.049 Uiso 1 1 calc R U . . .
C01E C 0.3278(3) 0.4984(3) 0.69340(10) 0.0439(9) Uani 1 1 d . . . . .
H01F H 0.335663 0.563712 0.691502 0.053 Uiso 1 1 calc R U . . .
H01I H 0.389840 0.470581 0.695184 0.053 Uiso 1 1 calc R U . . .
C01F C 0.4770(3) 0.0919(3) 0.32371(12) 0.0444(9) Uani 1 1 d . . . . .
H01J H 0.481417 0.038764 0.306971 0.053 Uiso 1 1 calc R U . . .
C01G C 0.7472(3) 0.5359(3) 0.42026(12) 0.0399(8) Uani 1 1 d . . . . .
H01G H 0.806487 0.562759 0.417611 0.048 Uiso 1 1 calc R U . . .
C01H C 0.5233(3) 0.3820(3) 0.51115(12) 0.0403(8) Uani 1 1 d . . . . .
H01H H 0.496119 0.358122 0.485336 0.048 Uiso 1 1 calc R U . . .
C01I C 0.3846(3) 0.5492(2) 0.40487(11) 0.0359(8) Uani 1 1 d . . . . .
C01J C 0.8605(3) 0.3521(3) 0.50845(12) 0.0406(8) Uani 1 1 d . . . . .
C01K C 0.5561(3) 0.1250(3) 0.34499(11) 0.0419(9) Uani 1 1 d . . . . .
H01K H 0.613207 0.094138 0.341935 0.050 Uiso 1 1 calc R U . . .
C01L C 0.6354(3) 0.2363(3) 0.39352(11) 0.0371(8) Uani 1 1 d . . . . .
C01M C 0.1666(3) 0.6618(3) 0.64826(12) 0.0418(9) Uani 1 1 d . . . . .
H01M H 0.177047 0.662464 0.679025 0.050 Uiso 1 1 calc R U . . .
C01N C 0.2713(3) 0.4745(3) 0.73254(12) 0.0476(10) Uani 1 1 d . . . . .
H01L H 0.251126 0.411777 0.730581 0.057 Uiso 1 1 calc R U . . .
H01N H 0.308590 0.481829 0.759565 0.057 Uiso 1 1 calc R U . . .
C01O C 0.6114(3) 0.4747(3) 0.38882(11) 0.0399(8) Uani 1 1 d . . . . .
H01O H 0.575620 0.461605 0.363488 0.048 Uiso 1 1 calc R U . . .
C01P C 0.6373(3) 0.2364(3) 0.43930(11) 0.0390(8) Uani 1 1 d . . . . .
H01P H 0.585957 0.213035 0.455067 0.047 Uiso 1 1 calc R U . . .
C01Q C 0.6461(3) 0.6505(3) 0.61399(10) 0.0378(8) Uani 1 1 d . . . . .
C01R C 0.6969(3) 0.5155(3) 0.38344(11) 0.0392(8) Uani 1 1 d . . . . .
C01S C 0.5502(3) 0.9164(3) 0.66838(11) 0.0402(8) Uani 1 1 d . . . . .
H01S H 0.552308 0.971691 0.683405 0.048 Uiso 1 1 calc R U . . .
C01T C 0.4417(3) 0.6268(3) 0.40087(11) 0.0411(8) Uani 1 1 d . . . . .
H01T H 0.456307 0.651441 0.373033 0.049 Uiso 1 1 calc R U . . .
C01U C 0.4932(3) 0.3477(3) 0.55305(12) 0.0447(9) Uani 1 1 d . . . . .
H01U H 0.446609 0.303034 0.553413 0.054 Uiso 1 1 calc R U . . .
C01V C 0.2864(3) 0.4781(3) 0.53860(11) 0.0391(8) Uani 1 1 d . . . . .
H01V H 0.254009 0.454989 0.513990 0.047 Uiso 1 1 calc R U . . .
C01W C 0.5531(3) 0.2011(3) 0.37024(10) 0.0376(8) Uani 1 1 d . . . . .
C01X C 0.4673(3) 0.8888(3) 0.64921(11) 0.0392(8) Uani 1 1 d . . . . .
H01X H 0.413555 0.924928 0.651743 0.047 Uiso 1 1 calc R U . . .
C01Y C 0.4734(3) 0.6631(3) 0.43811(12) 0.0431(9) Uani 1 1 d . . . . .
H01Y H 0.514228 0.712512 0.436158 0.052 Uiso 1 1 calc R U . . .
C01Z C 0.2589(3) 0.7471(3) 0.50204(12) 0.0406(8) Uani 1 1 d . . . . .
H01Z H 0.300606 0.777057 0.482990 0.049 Uiso 1 1 calc R U . . .
C020 C 0.7115(3) 0.5172(3) 0.46091(11) 0.0376(8) Uani 1 1 d . . . . .
H020 H 0.744669 0.533013 0.486656 0.045 Uiso 1 1 calc R U . . .
C021 C 0.2288(3) 0.7003(3) 0.62071(11) 0.0375(8) Uani 1 1 d . . . . .
C022 C 0.2577(3) 0.4575(3) 0.58031(11) 0.0415(9) Uani 1 1 d . . . . .
H022 H 0.204085 0.422095 0.584989 0.050 Uiso 1 1 calc R U . . .
C023 C 0.0710(3) 0.6201(3) 0.58723(13) 0.0445(9) Uani 1 1 d . . . . .
H023 H 0.016824 0.591933 0.576290 0.053 Uiso 1 1 calc R U . . .
C024 C 0.1862(3) 0.3756(3) 0.34185(12) 0.0435(9) Uani 1 1 d . . . . .
H02X H 0.119196 0.377248 0.335013 0.052 Uiso 1 1 calc R U . . .
H02Y H 0.219125 0.410424 0.319101 0.052 Uiso 1 1 calc R U . . .
C025 C 0.5278(3) 0.3759(3) 0.59155(12) 0.0447(9) Uani 1 1 d . . . . .
H025 H 0.509989 0.349113 0.618491 0.054 Uiso 1 1 calc R U . . .
C026 C 0.3846(3) 0.5424(3) 0.60711(11) 0.0371(8) Uani 1 1 d . . . . .
H026 H 0.419780 0.564087 0.631171 0.045 Uiso 1 1 calc R U . . .
C027 C 0.6253(3) 0.4746(3) 0.46403(11) 0.0364(8) Uani 1 1 d . . . . .
C028 C 0.0873(3) 0.6211(3) 0.63118(13) 0.0442(9) Uani 1 1 d . . . . .
H028 H 0.044216 0.593745 0.650511 0.053 Uiso 1 1 calc R U . . .
C029 C 0.7867(3) 0.3068(3) 0.39235(12) 0.0411(8) Uani 1 1 d . . . . .
C02A C 1.0002(3) 0.4387(3) 0.50721(14) 0.0498(10) Uani 1 1 d . . . . .
H02Z H 1.047958 0.468974 0.522632 0.060 Uiso 1 1 calc R U . . .
C02B C 0.7872(3) 0.3089(3) 0.53125(11) 0.0436(9) Uani 1 1 d . . . . .
H02 H 0.787719 0.307874 0.562404 0.052 Uiso 1 1 calc R U . . .
C02C C 0.1180(3) 0.6648(3) 0.51168(13) 0.0441(9) Uani 1 1 d . . . . .
H02C H 0.064485 0.637603 0.499517 0.053 Uiso 1 1 calc R U . . .
C02D C 1.0016(3) 0.4378(3) 0.46231(15) 0.0527(10) Uani 1 1 d . . . . .
H1 H 1.049591 0.467920 0.447039 0.063 Uiso 1 1 calc R U . . .
C02E C 0.1277(3) 0.5060(3) 0.76517(12) 0.0526(11) Uani 1 1 d . . . . .
H2 H 0.158905 0.484035 0.791956 0.063 Uiso 1 1 calc R U . . .
H H 0.088177 0.457763 0.753443 0.063 Uiso 1 1 calc R U . . .
C02F C 0.6838(3) 0.5616(3) 0.60095(11) 0.0416(9) Uani 1 1 d . . . . .
C02G C 0.9312(3) 0.3969(3) 0.53047(13) 0.0465(9) Uani 1 1 d . . . . .
H3 H 0.931612 0.398450 0.561610 0.056 Uiso 1 1 calc R U . . .
C02H C 0.9311(3) 0.3881(3) 0.39193(14) 0.0484(10) Uani 1 1 d . . . . .
H4 H 0.979976 0.414946 0.375795 0.058 Uiso 1 1 calc R U . . .
C02I C 0.7864(3) 0.7019(3) 0.65493(13) 0.0453(9) Uani 1 1 d D . . . .
H02A H 0.791085 0.728163 0.684619 0.054 Uiso 0.799(10) 1 calc R U P A 1
H02B H 0.831177 0.732721 0.635587 0.054 Uiso 0.799(10) 1 calc R U P A 1
H02D H 0.785312 0.676190 0.684821 0.054 Uiso 0.201(10) 1 calc R U P A 2
H02E H 0.819592 0.759475 0.655836 0.054 Uiso 0.201(10) 1 calc R U P A 2
C02J C 0.1789(3) 0.7075(3) 0.48495(11) 0.0455(9) Uani 1 1 d . . . . .
H02J H 0.167037 0.710428 0.454346 0.055 Uiso 1 1 calc R U . . .
C02K C 0.0694(3) 0.5856(4) 0.77592(12) 0.0595(13) Uani 1 1 d . . . . .
H5 H 0.029553 0.572012 0.801469 0.071 Uiso 1 1 calc R U . . .
HA H 0.110138 0.636062 0.783930 0.071 Uiso 1 1 calc R U . . .
C02L C 0.8932(4) 0.4652(4) 0.23869(13) 0.0640(14) Uani 1 1 d . . . . .
H02F H 0.938836 0.507362 0.251096 0.077 Uiso 1 1 calc R U . . .
H02G H 0.870817 0.489251 0.210391 0.077 Uiso 1 1 calc R U . . .
C02M C 0.6893(4) 0.5139(4) 0.30502(12) 0.0597(13) Uani 1 1 d . . . . .
H02H H 0.634431 0.552519 0.300891 0.072 Uiso 1 1 calc R U . . .
H02I H 0.668500 0.451208 0.305953 0.072 Uiso 1 1 calc R U . . .
C02N C 0.8622(3) 0.3469(3) 0.36976(13) 0.0462(9) Uani 1 1 d . . . . .
H6 H 0.864266 0.344642 0.338636 0.055 Uiso 1 1 calc R U . . .
C02O C 0.8091(4) 0.6034(3) 0.65686(15) 0.0412(13) Uani 0.799(10) 1 d D . P A 1
H02K H 0.875685 0.595676 0.663663 0.049 Uiso 0.799(10) 1 calc R U P A 1
H02L H 0.772820 0.575228 0.680635 0.049 Uiso 0.799(10) 1 calc R U P A 1
C02P C 1.0106(4) 0.2581(5) 0.26747(18) 0.0791(17) Uani 1 1 d . . . . .
H02M H 1.056010 0.252039 0.243769 0.119 Uiso 1 1 calc R U . . .
H02N H 0.957064 0.219964 0.261386 0.119 Uiso 1 1 calc R U . . .
H02O H 1.038995 0.240235 0.295302 0.119 Uiso 1 1 calc R U . . .
C02Q C 0.7872(4) 0.5585(4) 0.61397(14) 0.0560(12) Uani 1 1 d D . . . .
H02P H 0.806904 0.495576 0.615801 0.067 Uiso 0.799(10) 1 calc R U P A 1
H02Q H 0.824066 0.587135 0.590503 0.067 Uiso 0.799(10) 1 calc R U P A 1
H02R H 0.792677 0.520716 0.640423 0.067 Uiso 0.201(10) 1 calc R U P A 2
H02S H 0.821196 0.528039 0.590108 0.067 Uiso 0.201(10) 1 calc R U P A 2
C02R C 0.9371(4) 0.3771(4) 0.23179(13) 0.0678(15) Uani 1 1 d . . . . .
H02T H 0.889321 0.333241 0.223129 0.081 Uiso 1 1 calc R U . . .
H02U H 0.983077 0.381200 0.207794 0.081 Uiso 1 1 calc R U . . .
C02S C 0.7577(4) 0.5276(4) 0.26838(14) 0.0675(15) Uani 1 1 d . . . . .
H02V H 0.724758 0.532102 0.239983 0.081 Uiso 1 1 calc R U . . .
H02W H 0.792951 0.583173 0.273128 0.081 Uiso 1 1 calc R U . . .
C02T C -0.0279(5) 0.6924(5) 0.74722(19) 0.088(2) Uani 1 1 d . . . . .
H7 H -0.060282 0.710617 0.720446 0.132 Uiso 1 1 calc R U . . .
HB H 0.019529 0.736649 0.754538 0.132 Uiso 1 1 calc R U . . .
HC H -0.072361 0.687904 0.771398 0.132 Uiso 1 1 calc R U . . .
C1 C 0.8327(15) 0.6380(14) 0.6226(6) 0.065(9) Uani 0.201(10) 1 d D . P A 2
H1A H 0.841031 0.669820 0.594406 0.077 Uiso 0.201(10) 1 calc R U P A 2
H1B H 0.895244 0.623734 0.633880 0.077 Uiso 0.201(10) 1 calc R U P A 2

loop_
_atom_site_aniso_label
_atom_site_aniso_U_11
_atom_site_aniso_U_22
_atom_site_aniso_U_33
_atom_site_aniso_U_23
_atom_site_aniso_U_13
_atom_site_aniso_U_12
O001 0.0433(15) 0.0493(15) 0.0307(11) -0.0013(10) 0.0025(10) -0.0044(14)
O002 0.0489(16) 0.0598(17) 0.0308(11) 0.0037(11) -0.0041(11) -0.0054(16)
O003 0.0541(18) 0.0645(19) 0.0324(13) 0.0039(12) 0.0050(12) -0.0026(17)
O004 0.0506(16) 0.0541(16) 0.0265(11) -0.0004(10) 0.0026(11) -0.0053(15)
O005 0.067(2) 0.078(2) 0.0520(17) -0.0203(16) -0.0191(16) 0.012(2)
O006 0.0611(19) 0.067(2) 0.0344(13) 0.0079(13) 0.0118(13) 0.0094(18)
N007 0.0349(15) 0.0384(15) 0.0319(13) 0.0002(11) -0.0030(11) 0.0009(15)
O008 0.060(2) 0.097(3) 0.0347(14) 0.0106(15) 0.0084(13) 0.014(2)
N009 0.0358(15) 0.0418(16) 0.0289(12) -0.0041(11) -0.0056(11) 0.0028(15)
N00A 0.0425(17) 0.0399(16) 0.0290(13) -0.0026(11) 0.0010(12) 0.0027(16)
N00B 0.0383(16) 0.0467(18) 0.0300(13) -0.0057(12) -0.0005(11) 0.0019(16)
N00C 0.0380(16) 0.0400(16) 0.0294(13) -0.0052(11) -0.0047(11) 0.0013(15)
N00D 0.0456(18) 0.0411(16) 0.0279(12) -0.0021(11) -0.0017(12) 0.0018(16)
N00E 0.0401(17) 0.0413(16) 0.0309(13) -0.0022(11) -0.0019(12) 0.0001(16)
N00F 0.0406(17) 0.0403(16) 0.0283(12) -0.0019(11) -0.0001(11) 0.0017(16)
O00G 0.060(2) 0.108(3) 0.0423(16) -0.0194(17) -0.0065(15) 0.007(2)
N00H 0.060(2) 0.0413(17) 0.0326(14) 0.0010(12) 0.0012(14) 0.0089(18)
C00I 0.0391(19) 0.0429(19) 0.0233(13) -0.0005(12) 0.0007(13) 0.0031(18)
C00J 0.046(2) 0.0399(19) 0.0317(16) 0.0000(13) 0.0028(14) 0.005(2)
C00K 0.0390(19) 0.0407(18) 0.0257(14) -0.0021(12) -0.0020(12) -0.0001(18)
C00L 0.0401(19) 0.0377(18) 0.0381(17) 0.0005(14) 0.0003(15) 0.0076(19)
C00M 0.0378(19) 0.0444(19) 0.0271(14) 0.0017(13) -0.0014(13) -0.0037(18)
C00N 0.0404(19) 0.0398(18) 0.0286(14) -0.0008(12) 0.0001(13) -0.0032(18)
C00O 0.0423(19) 0.0408(18) 0.0254(14) -0.0004(12) 0.0012(13) -0.0020(18)
C00P 0.043(2) 0.0440(19) 0.0259(14) -0.0013(13) -0.0003(13) -0.0020(19)
C00Q 0.0365(19) 0.0374(18) 0.0433(18) -0.0007(14) 0.0003(15) 0.0073(18)
C00R 0.044(2) 0.0387(18) 0.0252(14) -0.0024(12) 0.0008(13) -0.0003(18)
C00S 0.042(2) 0.0407(18) 0.0302(15) 0.0009(13) -0.0019(13) 0.0027(19)
C00T 0.041(2) 0.0382(18) 0.0351(16) 0.0009(13) 0.0009(14) 0.0003(19)
C00U 0.042(2) 0.046(2) 0.0337(16) -0.0028(14) -0.0046(14) -0.005(2)
C00V 0.042(2) 0.0368(18) 0.0352(16) 0.0002(13) 0.0011(14) 0.0072(19)
C00W 0.0386(19) 0.0412(19) 0.0312(15) -0.0022(13) 0.0010(13) 0.0022(19)
C00X 0.0348(18) 0.0370(17) 0.0351(16) 0.0008(13) -0.0037(13) 0.0040(18)
C00Y 0.041(2) 0.0399(19) 0.0401(17) -0.0027(14) -0.0065(15) 0.0063(19)
C00Z 0.0403(19) 0.0394(18) 0.0314(15) -0.0020(13) -0.0032(13) 0.0049(18)
C010 0.044(2) 0.048(2) 0.0341(16) -0.0045(15) -0.0048(15) -0.005(2)
C011 0.039(2) 0.044(2) 0.049(2) -0.0001(16) 0.0031(16) 0.003(2)
C012 0.0402(19) 0.0353(17) 0.0290(14) -0.0022(12) 0.0019(13) -0.0006(18)
C013 0.0383(19) 0.0377(18) 0.0293(14) -0.0031(13) 0.0020(13) -0.0016(18)
C014 0.044(2) 0.0368(18) 0.0286(14) -0.0032(13) 0.0027(13) 0.0005(18)
C015 0.045(2) 0.0421(19) 0.0339(16) -0.0030(14) 0.0004(15) -0.005(2)
C016 0.0362(18) 0.0449(19) 0.0272(14) 0.0001(13) -0.0018(12) -0.0029(18)
C017 0.0363(18) 0.0446(19) 0.0283(14) -0.0010(13) -0.0001(13) 0.0022(18)
C018 0.047(2) 0.045(2) 0.0335(16) -0.0038(14) -0.0041(15) -0.003(2)
C019 0.046(2) 0.042(2) 0.0338(16) 0.0048(14) -0.0014(15) 0.001(2)
C01A 0.042(2) 0.049(2) 0.0333(16) 0.0010(14) 0.0026(14) 0.002(2)
C01B 0.0377(18) 0.0350(17) 0.0345(16) -0.0012(13) 0.0014(13) 0.0030(17)
C01C 0.043(2) 0.0403(18) 0.0284(15) -0.0011(13) 0.0031(14) 0.0019(19)
C01D 0.046(2) 0.044(2) 0.0315(15) 0.0004(14) 0.0004(14) 0.004(2)
C01E 0.049(2) 0.055(2) 0.0271(15) -0.0011(14) -0.0024(14) 0.004(2)
C01F 0.053(2) 0.042(2) 0.0379(18) -0.0070(15) -0.0006(16) 0.004(2)
C01G 0.046(2) 0.0357(18) 0.0384(18) -0.0027(14) 0.0043(15) -0.003(2)
C01H 0.043(2) 0.0398(19) 0.0381(17) -0.0029(14) 0.0019(15) -0.0009(19)
C01I 0.0403(19) 0.0367(17) 0.0308(15) 0.0002(12) -0.0004(13) 0.0040(18)
C01J 0.0390(19) 0.0421(19) 0.0407(17) -0.0010(14) -0.0036(15) 0.0076(19)
C01K 0.045(2) 0.046(2) 0.0350(17) -0.0033(15) -0.0005(15) 0.004(2)
C01L 0.0412(19) 0.0377(17) 0.0323(15) -0.0012(13) -0.0004(14) 0.0037(19)
C01M 0.043(2) 0.047(2) 0.0359(17) 0.0030(14) -0.0002(15) 0.001(2)
C01N 0.057(2) 0.053(2) 0.0332(17) 0.0048(16) -0.0004(17) 0.008(2)
C01O 0.042(2) 0.049(2) 0.0296(15) -0.0024(14) 0.0000(14) 0.000(2)
C01P 0.042(2) 0.0409(19) 0.0345(16) 0.0009(14) 0.0009(14) 0.0019(19)
C01Q 0.0387(19) 0.049(2) 0.0259(14) -0.0020(13) -0.0017(13) -0.0004(19)
C01R 0.045(2) 0.0422(19) 0.0306(15) 0.0019(13) 0.0047(14) 0.003(2)
C01S 0.047(2) 0.0387(18) 0.0351(16) -0.0032(13) -0.0031(15) -0.003(2)
C01T 0.047(2) 0.043(2) 0.0336(16) 0.0056(14) 0.0074(15) 0.002(2)
C01U 0.051(2) 0.0392(19) 0.0435(19) 0.0011(15) 0.0074(17) -0.002(2)
C01V 0.041(2) 0.047(2) 0.0286(15) -0.0061(14) 0.0013(14) -0.007(2)
C01W 0.043(2) 0.0398(18) 0.0296(15) -0.0012(13) -0.0013(14) 0.0033(19)
C01X 0.045(2) 0.0395(18) 0.0333(16) -0.0013(13) -0.0013(14) -0.0010(19)
C01Y 0.051(2) 0.0393(19) 0.0389(18) 0.0039(14) 0.0051(16) -0.002(2)
C01Z 0.046(2) 0.0443(19) 0.0315(15) 0.0022(13) -0.0050(14) 0.002(2)
C020 0.0381(19) 0.0411(19) 0.0338(16) -0.0038(14) -0.0015(14) 0.0001(19)
C021 0.0379(19) 0.0399(19) 0.0346(16) 0.0001(14) -0.0003(14) 0.0022(18)
C022 0.046(2) 0.046(2) 0.0322(17) -0.0020(14) 0.0039(15) -0.007(2)
C023 0.040(2) 0.040(2) 0.054(2) -0.0004(16) -0.0018(17) -0.002(2)
C024 0.044(2) 0.051(2) 0.0356(17) -0.0014(15) -0.0031(15) 0.001(2)
C025 0.056(3) 0.0397(19) 0.0384(18) 0.0040(15) 0.0097(17) 0.001(2)
C026 0.0425(19) 0.0411(18) 0.0277(14) -0.0030(13) 0.0012(13) 0.0009(19)
C027 0.0407(19) 0.0397(18) 0.0289(15) -0.0008(13) 0.0006(13) 0.0032(18)
C028 0.039(2) 0.046(2) 0.048(2) 0.0033(16) 0.0018(16) -0.002(2)
C029 0.041(2) 0.043(2) 0.0391(17) 0.0023(15) 0.0077(15) 0.006(2)
C02A 0.042(2) 0.047(2) 0.061(2) -0.0076(18) -0.0022(18) 0.003(2)
C02B 0.054(2) 0.046(2) 0.0311(16) 0.0021(14) -0.0026(15) 0.006(2)
C02C 0.045(2) 0.043(2) 0.0450(19) -0.0017(16) -0.0112(16) 0.001(2)
C02D 0.043(2) 0.050(2) 0.066(3) -0.003(2) 0.004(2) 0.000(2)
C02E 0.054(2) 0.075(3) 0.0287(16) 0.0012(18) 0.0037(16) -0.007(3)
C02F 0.048(2) 0.045(2) 0.0324(16) -0.0041(14) -0.0023(15) 0.006(2)
C02G 0.045(2) 0.049(2) 0.046(2) -0.0026(16) -0.0076(17) 0.004(2)
C02H 0.045(2) 0.048(2) 0.052(2) 0.0039(18) 0.0111(18) 0.000(2)
C02I 0.042(2) 0.048(2) 0.0459(19) -0.0026(17) -0.0019(17) -0.001(2)
C02J 0.056(2) 0.049(2) 0.0313(16) -0.0022(15) -0.0096(16) 0.005(2)
C02K 0.055(3) 0.095(4) 0.0283(17) -0.011(2) -0.0004(17) -0.001(3)
C02L 0.057(3) 0.105(4) 0.0303(18) -0.004(2) 0.0034(17) -0.004(3)
C02M 0.057(3) 0.091(4) 0.0311(18) 0.007(2) -0.0030(17) 0.011(3)
C02N 0.051(2) 0.048(2) 0.0399(19) 0.0037(16) 0.0070(17) 0.005(2)
C02O 0.038(2) 0.046(3) 0.040(2) -0.0028(19) -0.0053(18) -0.003(2)
C02P 0.065(3) 0.101(5) 0.071(3) -0.024(3) 0.001(3) 0.006(4)
C02Q 0.055(3) 0.065(3) 0.048(2) -0.013(2) -0.012(2) 0.014(3)
C02R 0.054(3) 0.116(5) 0.0332(19) -0.017(2) 0.0047(18) -0.005(3)
C02S 0.073(3) 0.098(4) 0.0308(19) 0.015(2) 0.0049(19) 0.014(3)
C02T 0.083(4) 0.097(5) 0.084(4) -0.037(3) -0.031(3) 0.032(4)
C1 0.045(12) 0.11(2) 0.035(10) 0.005(11) -0.007(9) 0.017(15)

loop_
_atom_type_symbol
_atom_type_description
_atom_type_scat_dispersion_real
_atom_type_scat_dispersion_imag
_atom_type_scat_source
C C 0.0030 0.0016 'International Tables Vol C Tables 4.2.6.8 and 6.1.1.4'
H H 0.0000 0.0000 'International Tables Vol C Tables 4.2.6.8 and 6.1.1.4'
N N 0.0059 0.0032 'International Tables Vol C Tables 4.2.6.8 and 6.1.1.4'
O O 0.0105 0.0059 'International Tables Vol C Tables 4.2.6.8 and 6.1.1.4'

loop_
_geom_angle_atom_site_label_1
_geom_angle_atom_site_label_2
_geom_angle_atom_site_label_3
_geom_angle
_geom_angle_site_symmetry_1
_geom_angle_site_symmetry_3
_geom_angle_publ_flag
C01R O003 C02M 118.7(4) . . ?
C01C O004 C01E 118.3(3) . . ?
C02K O005 C02T 111.4(4) . . ?
C02E O006 C01N 113.5(3) . . ?
C00S N007 C00M 116.7(3) . . ?
C00S N007 C00W 125.4(3) . . ?
C00W N007 C00M 117.8(3) . . ?
C02S O008 C02L 113.0(4) . . ?
C00K N009 H009 126.2 . . ?
C00K N009 C01Q 107.7(3) . . ?
C01Q N009 H009 126.2 . . ?
C012 N00A C00O 105.0(3) . . ?
C00V N00B C02F 105.2(3) . . ?
C00I N00C H00C 126.2 . . ?
C00I N00C C00R 107.7(3) . . ?
C00R N00C H00C 126.2 . . ?
C01I N00D C00O 105.1(3) . . ?
C027 N00E C01O 119.0(3) . . ?
C026 N00F C013 118.7(3) . . ?
C02R O00G C02P 111.9(4) . . ?
C00J N00H C02F 104.8(3) . . ?
N00C C00I C00O 122.8(3) . . ?
C00N C00I N00C 111.0(3) . . ?
C00N C00I C00O 126.0(4) . . ?
N00H C00J C00V 111.0(4) . . ?
N00H C00J C025 129.5(3) . . ?
C025 C00J C00V 119.5(3) . . ?
N009 C00K C00M 130.0(3) . . ?
N009 C00K C016 108.4(3) . . ?
C00M C00K C016 121.5(3) . . ?
C00T C00L C00Q 120.4(3) . . ?
C00T C00L C029 119.6(4) . . ?
C029 C00L C00Q 120.0(4) . . ?
C00K C00M N007 120.1(3) . . ?
C01X C00M N007 121.6(4) . . ?
C01X C00M C00K 118.2(3) . . ?
C00I C00N C00P 106.4(3) . . ?
C00I C00N C010 123.6(4) . . ?
C00P C00N C010 129.9(3) . . ?
N00A C00O N00D 108.5(3) . . ?
N00A C00O C00I 111.1(3) . . ?
N00A C00O C01A 109.1(3) . . ?
N00D C00O C00I 108.2(3) . . ?
N00D C00O C01A 111.7(3) . . ?
C00I C00O C01A 108.3(3) . . ?
C00R C00P C00N 107.3(3) . . ?
C018 C00P C00N 133.8(4) . . ?
C018 C00P C00R 118.9(4) . . ?
C011 C00Q C00L 120.3(3) . . ?
C011 C00Q C01J 120.2(4) . . ?
C01J C00Q C00L 119.5(4) . . ?
N00C C00R C00P 107.6(3) . . ?
N00C C00R C01W 129.4(3) . . ?
C01W C00R C00P 122.8(3) . . ?
O002 C00S N007 120.3(4) . . ?
O002 C00S C021 123.2(4) . . ?
N007 C00S C021 116.5(3) . . ?
C00L C00T C019 118.4(4) . . ?
C01P C00T C00L 119.5(3) . . ?
C01P C00T C019 122.1(4) . . ?
C016 C00U H00U 120.3 . . ?
C01S C00U H00U 120.3 . . ?
C01S C00U C016 119.3(4) . . ?
N00B C00V C00J 109.9(3) . . ?
N00B C00V C01B 128.8(3) . . ?
C01B C00V C00J 121.2(4) . . ?
O001 C00W N007 119.6(3) . . ?
O001 C00W C00Z 123.6(3) . . ?
N007 C00W C00Z 116.8(3) . . ?
C00Z C00X C00Y 119.3(3) . . ?
C021 C00X C00Y 119.4(3) . . ?
C021 C00X C00Z 121.3(3) . . ?
C00X C00Y C023 117.9(3) . . ?
C00X C00Y C02C 118.8(4) . . ?
C023 C00Y C02C 123.2(4) . . ?
C00X C00Z C00W 120.1(3) . . ?
C01Z C00Z C00W 119.9(3) . . ?
C01Z C00Z C00X 120.0(4) . . ?
C00N C010 H01A 109.9 . . ?
C00N C010 H01B 109.9 . . ?
C00N C010 C024 108.8(3) . . ?
H01A C010 H01B 108.3 . . ?
C024 C010 H01A 109.9 . . ?
C024 C010 H01B 109.9 . . ?
C00Q C011 C02H 117.9(4) . . ?
C02D C011 C00Q 118.6(4) . . ?
C02D C011 C02H 123.5(4) . . ?
N00A C012 C014 129.7(3) . . ?
N00A C012 C01I 110.5(3) . . ?
C014 C012 C01I 119.8(3) . . ?
N00F C013 C014 117.1(3) . . ?
N00F C013 C01V 121.5(3) . . ?
C01V C013 C014 121.4(3) . . ?
C012 C014 C013 121.6(3) . . ?
C015 C014 C012 115.7(3) . . ?
C015 C014 C013 122.7(3) . . ?
C014 C015 H015 118.0 . . ?
C014 C015 C01Y 124.1(3) . . ?
C01Y C015 H015 118.0 . . ?
C00K C016 C017 106.7(3) . . ?
C00U C016 C00K 119.2(4) . . ?
C00U C016 C017 134.1(4) . . ?
C016 C017 C02I 130.2(3) . . ?
C01Q C017 C016 106.4(3) . . ?
C01Q C017 C02I 123.2(4) . . ?
C00P C018 H018 120.5 . . ?
C01F C018 C00P 119.0(4) . . ?
C01F C018 H018 120.5 . . ?
C00T C019 H019 119.4 . . ?
C02B C019 C00T 121.2(4) . . ?
C02B C019 H019 119.4 . . ?
C00O C01A H01C 109.1 . . ?
C00O C01A H01D 109.1 . . ?
H01C C01A H01D 107.8 . . ?
C024 C01A C00O 112.7(3) . . ?
C024 C01A H01C 109.1 . . ?
C024 C01A H01D 109.1 . . ?
C00V C01B C027 121.8(3) . . ?
C01H C01B C00V 115.1(3) . . ?
C01H C01B C027 123.1(3) . . ?
O004 C01C C022 116.1(4) . . ?
O004 C01C C026 125.4(3) . . ?
C026 C01C C022 118.6(3) . . ?
C01L C01D H01E 119.3 . . ?
C01L C01D C029 121.4(3) . . ?
C029 C01D H01E 119.3 . . ?
O004 C01E H01F 110.4 . . ?
O004 C01E H01I 110.4 . . ?
O004 C01E C01N 106.5(4) . . ?
H01F C01E H01I 108.6 . . ?
C01N C01E H01F 110.4 . . ?
C01N C01E H01I 110.4 . . ?
C018 C01F H01J 119.4 . . ?
C018 C01F C01K 121.2(4) . . ?
C01K C01F H01J 119.4 . . ?
C01R C01G H01G 120.2 . . ?
C020 C01G H01G 120.2 . . ?
C020 C01G C01R 119.7(4) . . ?
C01B C01H H01H 118.2 . . ?
C01B C01H C01U 123.6(4) . . ?
C01U C01H H01H 118.2 . . ?
N00D C01I C012 110.8(3) . . ?
N00D C01I C01T 129.0(3) . . ?
C01T C01I C012 120.2(3) . . ?
C00Q C01J C02B 119.1(4) . . ?
C02G C01J C00Q 119.0(4) . . ?
C02G C01J C02B 121.9(4) . . ?
C01F C01K H01K 119.2 . . ?
C01W C01K C01F 121.7(4) . . ?
C01W C01K H01K 119.2 . . ?
C01D C01L C01P 119.2(4) . . ?
C01D C01L C01W 121.1(3) . . ?
C01P C01L C01W 119.7(3) . . ?
C021 C01M H01M 120.1 . . ?
C021 C01M C028 119.8(3) . . ?
C028 C01M H01M 120.1 . . ?
O006 C01N C01E 108.2(3) . . ?
O006 C01N H01L 110.1 . . ?
O006 C01N H01N 110.1 . . ?
C01E C01N H01L 110.1 . . ?
C01E C01N H01N 110.1 . . ?
H01L C01N H01N 108.4 . . ?
N00E C01O H01O 118.6 . . ?
N00E C01O C01R 122.8(3) . . ?
C01R C01O H01O 118.6 . . ?
C00T C01P C01L 121.3(4) . . ?
C00T C01P H01P 119.4 . . ?
C01L C01P H01P 119.4 . . ?
N009 C01Q C02F 122.7(3) . . ?
C017 C01Q N009 110.8(4) . . ?
C017 C01Q C02F 126.5(4) . . ?
O003 C01R C01G 116.2(4) . . ?
O003 C01R C01O 125.6(3) . . ?
C01G C01R C01O 118.2(3) . . ?
C00U C01S H01S 119.3 . . ?
C00U C01S C01X 121.3(4) . . ?
C01X C01S H01S 119.3 . . ?
C01I C01T H01T 121.4 . . ?
C01Y C01T C01I 117.1(3) . . ?
C01Y C01T H01T 121.4 . . ?
C01H C01U H01U 118.4 . . ?
C025 C01U C01H 123.2(4) . . ?
C025 C01U H01U 118.4 . . ?
C013 C01V H01V 120.1 . . ?
C022 C01V C013 119.9(3) . . ?
C022 C01V H01V 120.1 . . ?
C00R C01W C01L 121.0(3) . . ?
C01K C01W C00R 116.4(4) . . ?
C01K C01W C01L 122.5(4) . . ?
C00M C01X C01S 120.5(4) . . ?
C00M C01X H01X 119.7 . . ?
C01S C01X H01X 119.7 . . ?
C015 C01Y H01Y 118.5 . . ?
C01T C01Y C015 122.9(4) . . ?
C01T C01Y H01Y 118.5 . . ?
C00Z C01Z H01Z 119.8 . . ?
C00Z C01Z C02J 120.4(4) . . ?
C02J C01Z H01Z 119.8 . . ?
C01G C020 H020 120.4 . . ?
C01G C020 C027 119.2(3) . . ?
C027 C020 H020 120.4 . . ?
C00X C021 C00S 119.9(3) . . ?
C01M C021 C00S 119.0(3) . . ?
C01M C021 C00X 121.0(4) . . ?
C01C C022 H022 120.8 . . ?
C01V C022 C01C 118.5(4) . . ?
C01V C022 H022 120.8 . . ?
C00Y C023 H023 119.5 . . ?
C028 C023 C00Y 121.0(4) . . ?
C028 C023 H023 119.5 . . ?
C010 C024 C01A 111.5(3) . . ?
C010 C024 H02X 109.3 . . ?
C010 C024 H02Y 109.3 . . ?
C01A C024 H02X 109.3 . . ?
C01A C024 H02Y 109.3 . . ?
H02X C024 H02Y 108.0 . . ?
C00J C025 H025 121.4 . . ?
C01U C025 C00J 117.2(3) . . ?
C01U C025 H025 121.4 . . ?
N00F C026 C01C 122.9(3) . . ?
N00F C026 H026 118.6 . . ?
C01C C026 H026 118.6 . . ?
N00E C027 C01B 117.9(4) . . ?
N00E C027 C020 121.0(3) . . ?
C020 C027 C01B 120.9(3) . . ?
C01M C028 H028 119.6 . . ?
C023 C028 C01M 120.8(4) . . ?
C023 C028 H028 119.6 . . ?
C01D C029 C00L 118.9(4) . . ?
C01D C029 C02N 122.7(3) . . ?
C02N C029 C00L 118.4(4) . . ?
C02D C02A H02Z 119.3 . . ?
C02D C02A C02G 121.4(4) . . ?
C02G C02A H02Z 119.3 . . ?
C019 C02B C01J 121.3(3) . . ?
C019 C02B H02 119.4 . . ?
C01J C02B H02 119.4 . . ?
C00Y C02C H02C 119.7 . . ?
C02J C02C C00Y 120.7(4) . . ?
C02J C02C H02C 119.7 . . ?
C011 C02D H1 119.7 . . ?
C02A C02D C011 120.6(4) . . ?
C02A C02D H1 119.7 . . ?
O006 C02E H2 110.0 . . ?
O006 C02E H 110.0 . . ?
O006 C02E C02K 108.5(4) . . ?
H2 C02E H 108.4 . . ?
C02K C02E H2 110.0 . . ?
C02K C02E H 110.0 . . ?
N00B C02F C01Q 109.1(3) . . ?
N00B C02F C02Q 108.8(3) . . ?
N00H C02F N00B 109.1(3) . . ?
N00H C02F C01Q 109.3(3) . . ?
N00H C02F C02Q 112.4(4) . . ?
C01Q C02F C02Q 108.0(4) . . ?
C01J C02G H3 119.9 . . ?
C02A C02G C01J 120.2(4) . . ?
C02A C02G H3 119.9 . . ?
C011 C02H H4 118.8 . . ?
C02N C02H C011 122.4(4) . . ?
C02N C02H H4 118.8 . . ?
C017 C02I H02A 109.9 . . ?
C017 C02I H02B 109.9 . . ?
C017 C02I H02D 110.9 . . ?
C017 C02I H02E 110.9 . . ?
C017 C02I C02O 109.1(4) . . ?
C017 C02I C1 104.5(8) . . ?
H02A C02I H02B 108.3 . . ?
H02D C02I H02E 108.9 . . ?
C02O C02I H02A 109.9 . . ?
C02O C02I H02B 109.9 . . ?
C1 C02I H02D 110.9 . . ?
C1 C02I H02E 110.9 . . ?
C01Z C02J H02J 119.6 . . ?
C02C C02J C01Z 120.7(3) . . ?
C02C C02J H02J 119.6 . . ?
O005 C02K C02E 111.0(3) . . ?
O005 C02K H5 109.4 . . ?
O005 C02K HA 109.4 . . ?
C02E C02K H5 109.4 . . ?
C02E C02K HA 109.4 . . ?
H5 C02K HA 108.0 . . ?
O008 C02L H02F 110.0 . . ?
O008 C02L H02G 110.0 . . ?
O008 C02L C02R 108.3(5) . . ?
H02F C02L H02G 108.4 . . ?
C02R C02L H02F 110.0 . . ?
C02R C02L H02G 110.0 . . ?
O003 C02M H02H 110.5 . . ?
O003 C02M H02I 110.5 . . ?
O003 C02M C02S 106.2(4) . . ?
H02H C02M H02I 108.7 . . ?
C02S C02M H02H 110.5 . . ?
C02S C02M H02I 110.5 . . ?
C029 C02N H6 119.5 . . ?
C02H C02N C029 121.0(4) . . ?
C02H C02N H6 119.5 . . ?
C02I C02O H02K 109.4 . . ?
C02I C02O H02L 109.4 . . ?
H02K C02O H02L 108.0 . . ?
C02Q C02O C02I 111.0(4) . . ?
C02Q C02O H02K 109.4 . . ?
C02Q C02O H02L 109.4 . . ?
O00G C02P H02M 109.5 . . ?
O00G C02P H02N 109.5 . . ?
O00G C02P H02O 109.5 . . ?
H02M C02P H02N 109.5 . . ?
H02M C02P H02O 109.5 . . ?
H02N C02P H02O 109.5 . . ?
C02F C02Q H02P 108.7 . . ?
C02F C02Q H02Q 108.7 . . ?
C02F C02Q H02R 107.7 . . ?
C02F C02Q H02S 107.7 . . ?
C02O C02Q C02F 114.4(4) . . ?
C02O C02Q H02P 108.7 . . ?
C02O C02Q H02Q 108.7 . . ?
H02P C02Q H02Q 107.6 . . ?
H02R C02Q H02S 107.1 . . ?
C1 C02Q C02F 118.6(10) . . ?
C1 C02Q H02R 107.7 . . ?
C1 C02Q H02S 107.7 . . ?
O00G C02R C02L 110.2(4) . . ?
O00G C02R H02T 109.6 . . ?
O00G C02R H02U 109.6 . . ?
C02L C02R H02T 109.6 . . ?
C02L C02R H02U 109.6 . . ?
H02T C02R H02U 108.1 . . ?
O008 C02S C02M 107.9(4) . . ?
O008 C02S H02V 110.1 . . ?
O008 C02S H02W 110.1 . . ?
C02M C02S H02V 110.1 . . ?
C02M C02S H02W 110.1 . . ?
H02V C02S H02W 108.4 . . ?
O005 C02T H7 109.5 . . ?
O005 C02T HB 109.5 . . ?
O005 C02T HC 109.5 . . ?
H7 C02T HB 109.5 . . ?
H7 C02T HC 109.5 . . ?
HB C02T HC 109.5 . . ?
C02I C1 H1A 108.0 . . ?
C02I C1 H1B 108.0 . . ?
C02Q C1 C02I 117.1(14) . . ?
C02Q C1 H1A 108.0 . . ?
C02Q C1 H1B 108.0 . . ?
H1A C1 H1B 107.3 . . ?

loop_
_geom_bond_atom_site_label_1
_geom_bond_atom_site_label_2
_geom_bond_distance
_geom_bond_site_symmetry_2
_geom_bond_publ_flag
O001 C00W 1.213(4) . ?
O002 C00S 1.207(4) . ?
O003 C01R 1.359(4) . ?
O003 C02M 1.424(5) . ?
O004 C01C 1.356(4) . ?
O004 C01E 1.431(4) . ?
O005 C02K 1.390(5) . ?
O005 C02T 1.401(7) . ?
O006 C01N 1.404(5) . ?
O006 C02E 1.404(5) . ?
N007 C00M 1.439(5) . ?
N007 C00S 1.403(5) . ?
N007 C00W 1.406(4) . ?
O008 C02L 1.413(5) . ?
O008 C02S 1.406(6) . ?
N009 H009 0.8800 . ?
N009 C00K 1.366(5) . ?
N009 C01Q 1.382(5) . ?
N00A C00O 1.468(4) . ?
N00A C012 1.290(5) . ?
N00B C00V 1.298(5) . ?
N00B C02F 1.463(4) . ?
N00C H00C 0.8800 . ?
N00C C00I 1.377(5) . ?
N00C C00R 1.382(4) . ?
N00D C00O 1.475(5) . ?
N00D C01I 1.281(5) . ?
N00E C01O 1.337(5) . ?
N00E C027 1.335(4) . ?
N00F C013 1.341(4) . ?
N00F C026 1.335(4) . ?
O00G C02P 1.432(7) . ?
O00G C02R 1.401(6) . ?
N00H C00J 1.292(5) . ?
N00H C02F 1.462(5) . ?
C00I C00N 1.352(5) . ?
C00I C00O 1.496(5) . ?
C00J C00V 1.478(5) . ?
C00J C025 1.430(6) . ?
C00K C00M 1.393(5) . ?
C00K C016 1.405(5) . ?
C00L C00Q 1.429(5) . ?
C00L C00T 1.407(5) . ?
C00L C029 1.425(5) . ?
C00M C01X 1.383(5) . ?
C00N C00P 1.427(5) . ?
C00N C010 1.493(5) . ?
C00O C01A 1.538(6) . ?
C00P C00R 1.405(5) . ?
C00P C018 1.400(5) . ?
C00Q C011 1.409(5) . ?
C00Q C01J 1.415(5) . ?
C00R C01W 1.399(5) . ?
C00S C021 1.476(5) . ?
C00T C019 1.438(5) . ?
C00T C01P 1.391(5) . ?
C00U H00U 0.9500 . ?
C00U C016 1.392(5) . ?
C00U C01S 1.373(6) . ?
C00V C01B 1.448(5) . ?
C00W C00Z 1.462(5) . ?
C00X C00Y 1.416(5) . ?
C00X C00Z 1.415(5) . ?
C00X C021 1.409(5) . ?
C00Y C023 1.417(6) . ?
C00Y C02C 1.418(5) . ?
C00Z C01Z 1.377(5) . ?
C010 H01A 0.9900 . ?
C010 H01B 0.9900 . ?
C010 C024 1.513(6) . ?
C011 C02D 1.398(6) . ?
C011 C02H 1.429(6) . ?
C012 C014 1.456(5) . ?
C012 C01I 1.482(5) . ?
C013 C014 1.485(5) . ?
C013 C01V 1.382(5) . ?
C014 C015 1.350(5) . ?
C015 H015 0.9500 . ?
C015 C01Y 1.441(5) . ?
C016 C017 1.430(5) . ?
C017 C01Q 1.352(5) . ?
C017 C02I 1.492(6) . ?
C018 H018 0.9500 . ?
C018 C01F 1.370(6) . ?
C019 H019 0.9500 . ?
C019 C02B 1.355(6) . ?
C01A H01C 0.9900 . ?
C01A H01D 0.9900 . ?
C01A C024 1.519(5) . ?
C01B C01H 1.358(5) . ?
C01B C027 1.467(5) . ?
C01C C022 1.391(5) . ?
C01C C026 1.375(5) . ?
C01D H01E 0.9500 . ?
C01D C01L 1.388(5) . ?
C01D C029 1.398(6) . ?
C01E H01F 0.9900 . ?
C01E H01I 0.9900 . ?
C01E C01N 1.489(5) . ?
C01F H01J 0.9500 . ?
C01F C01K 1.405(6) . ?
C01G H01G 0.9500 . ?
C01G C01R 1.372(5) . ?
C01G C020 1.372(5) . ?
C01H H01H 0.9500 . ?
C01H C01U 1.445(5) . ?
C01I C01T 1.434(5) . ?
C01J C02B 1.423(6) . ?
C01J C02G 1.394(6) . ?
C01K H01K 0.9500 . ?
C01K C01W 1.381(5) . ?
C01L C01P 1.396(5) . ?
C01L C01W 1.481(5) . ?
C01M H01M 0.9500 . ?
C01M C021 1.359(5) . ?
C01M C028 1.400(6) . ?
C01N H01L 0.9900 . ?
C01N H01N 0.9900 . ?
C01O H01O 0.9500 . ?
C01O C01R 1.387(6) . ?
C01P H01P 0.9500 . ?
C01Q C02F 1.499(6) . ?
C01S H01S 0.9500 . ?
C01S C01X 1.395(5) . ?
C01T H01T 0.9500 . ?
C01T C01Y 1.341(5) . ?
C01U H01U 0.9500 . ?
C01U C025 1.344(6) . ?
C01V H01V 0.9500 . ?
C01V C022 1.373(5) . ?
C01X H01X 0.9500 . ?
C01Y H01Y 0.9500 . ?
C01Z H01Z 0.9500 . ?
C01Z C02J 1.400(6) . ?
C020 H020 0.9500 . ?
C020 C027 1.402(5) . ?
C022 H022 0.9500 . ?
C023 H023 0.9500 . ?
C023 C028 1.361(5) . ?
C024 H02X 0.9900 . ?
C024 H02Y 0.9900 . ?
C025 H025 0.9500 . ?
C026 H026 0.9500 . ?
C028 H028 0.9500 . ?
C029 C02N 1.423(6) . ?
C02A H02Z 0.9500 . ?
C02A C02D 1.370(6) . ?
C02A C02G 1.376(6) . ?
C02B H02 0.9500 . ?
C02C H02C 0.9500 . ?
C02C C02J 1.360(6) . ?
C02D H1 0.9500 . ?
C02E H2 0.9900 . ?
C02E H 0.9900 . ?
C02E C02K 1.499(7) . ?
C02F C02Q 1.545(6) . ?
C02G H3 0.9500 . ?
C02H H4 0.9500 . ?
C02H C02N 1.353(6) . ?
C02I H02A 0.9900 . ?
C02I H02B 0.9900 . ?
C02I H02D 0.9900 . ?
C02I H02E 0.9900 . ?
C02I C02O 1.517(6) . ?
C02I C1 1.530(18) . ?
C02J H02J 0.9500 . ?
C02K H5 0.9900 . ?
C02K HA 0.9900 . ?
C02L H02F 0.9900 . ?
C02L H02G 0.9900 . ?
C02L C02R 1.483(8) . ?
C02M H02H 0.9900 . ?
C02M H02I 0.9900 . ?
C02M C02S 1.505(6) . ?
C02N H6 0.9500 . ?
C02O H02K 0.9900 . ?
C02O H02L 0.9900 . ?
C02O C02Q 1.506(6) . ?
C02P H02M 0.9800 . ?
C02P H02N 0.9800 . ?
C02P H02O 0.9800 . ?
C02Q H02P 0.9900 . ?
C02Q H02Q 0.9900 . ?
C02Q H02R 0.9900 . ?
C02Q H02S 0.9900 . ?
C02Q C1 1.39(2) . ?
C02R H02T 0.9900 . ?
C02R H02U 0.9900 . ?
C02S H02V 0.9900 . ?
C02S H02W 0.9900 . ?
C02T H7 0.9800 . ?
C02T HB 0.9800 . ?
C02T HC 0.9800 . ?
C1 H1A 0.9900 . ?
C1 H1B 0.9900 . ?

loop_
_geom_torsion_atom_site_label_1
_geom_torsion_atom_site_label_2
_geom_torsion_atom_site_label_3
_geom_torsion_atom_site_label_4
_geom_torsion
_geom_torsion_site_symmetry_1
_geom_torsion_site_symmetry_2
_geom_torsion_site_symmetry_3
_geom_torsion_site_symmetry_4
_geom_torsion_publ_flag
O001 C00W C00Z C00X 178.3(4) . . . . ?
O001 C00W C00Z C01Z -1.8(6) . . . . ?
O002 C00S C021 C00X -177.4(4) . . . . ?
O002 C00S C021 C01M 0.7(6) . . . . ?
O003 C02M C02S O008 78.2(5) . . . . ?
O004 C01C C022 C01V -178.8(4) . . . . ?
O004 C01C C026 N00F -179.3(4) . . . . ?
O004 C01E C01N O006 -73.6(4) . . . . ?
O006 C02E C02K O005 68.6(5) . . . . ?
N007 C00M C01X C01S 175.6(3) . . . . ?
N007 C00S C021 C00X 0.9(5) . . . . ?
N007 C00S C021 C01M 179.0(4) . . . . ?
N007 C00W C00Z C00X -1.4(5) . . . . ?
N007 C00W C00Z C01Z 178.5(4) . . . . ?
O008 C02L C02R O00G -68.5(5) . . . . ?
N009 C00K C00M N007 1.9(5) . . . . ?
N009 C00K C00M C01X 177.3(3) . . . . ?
N009 C00K C016 C00U -179.2(3) . . . . ?
N009 C00K C016 C017 -1.3(4) . . . . ?
N009 C01Q C02F N00B 58.6(5) . . . . ?
N009 C01Q C02F N00H -60.7(4) . . . . ?
N009 C01Q C02F C02Q 176.7(3) . . . . ?
N00A C00O C01A C024 -162.6(3) . . . . ?
N00A C012 C014 C013 -9.4(6) . . . . ?
N00A C012 C014 C015 172.2(4) . . . . ?
N00A C012 C01I N00D 2.6(5) . . . . ?
N00A C012 C01I C01T -174.8(4) . . . . ?
N00B C00V C01B C01H -172.4(4) . . . . ?
N00B C00V C01B C027 10.1(6) . . . . ?
N00B C02F C02Q C02O 156.3(4) . . . . ?
N00B C02F C02Q C1 100.7(10) . . . . ?
N00C C00I C00N C00P 0.1(4) . . . . ?
N00C C00I C00N C010 -176.4(3) . . . . ?
N00C C00I C00O N00A -54.0(4) . . . . ?
N00C C00I C00O N00D 65.0(4) . . . . ?
N00C C00I C00O C01A -173.8(3) . . . . ?
N00C C00R C01W C01K -176.6(3) . . . . ?
N00C C00R C01W C01L 3.2(6) . . . . ?
N00D C00O C01A C024 77.4(4) . . . . ?
N00D C01I C01T C01Y -175.5(4) . . . . ?
N00E C01O C01R O003 177.8(4) . . . . ?
N00E C01O C01R C01G -1.4(6) . . . . ?
N00F C013 C014 C012 164.7(4) . . . . ?
N00F C013 C014 C015 -17.0(6) . . . . ?
N00F C013 C01V C022 1.4(6) . . . . ?
N00H C00J C00V N00B -1.2(5) . . . . ?
N00H C00J C00V C01B -179.0(4) . . . . ?
N00H C00J C025 C01U 173.7(4) . . . . ?
N00H C02F C02Q C02O -82.7(5) . . . . ?
N00H C02F C02Q C1 -138.3(10) . . . . ?
C00I N00C C00R C00P -0.8(4) . . . . ?
C00I N00C C00R C01W 175.9(3) . . . . ?
C00I C00N C00P C00R -0.5(4) . . . . ?
C00I C00N C00P C018 -178.5(4) . . . . ?
C00I C00N C010 C024 20.0(5) . . . . ?
C00I C00O C01A C024 -41.6(4) . . . . ?
C00J N00H C02F N00B -1.8(4) . . . . ?
C00J N00H C02F C01Q 117.4(4) . . . . ?
C00J N00H C02F C02Q -122.6(4) . . . . ?
C00J C00V C01B C01H 4.9(5) . . . . ?
C00J C00V C01B C027 -172.6(4) . . . . ?
C00K N009 C01Q C017 -0.5(4) . . . . ?
C00K N009 C01Q C02F 176.1(3) . . . . ?
C00K C00M C01X C01S 0.3(5) . . . . ?
C00K C016 C017 C01Q 1.0(4) . . . . ?
C00K C016 C017 C02I -174.7(4) . . . . ?
C00L C00Q C011 C02D 176.8(4) . . . . ?
C00L C00Q C011 C02H -2.0(6) . . . . ?
C00L C00Q C01J C02B 1.2(6) . . . . ?
C00L C00Q C01J C02G -177.7(4) . . . . ?
C00L C00T C019 C02B 4.1(6) . . . . ?
C00L C00T C01P C01L 2.9(6) . . . . ?
C00L C029 C02N C02H -2.2(6) . . . . ?
C00M N007 C00S O002 1.8(6) . . . . ?
C00M N007 C00S C021 -176.5(3) . . . . ?
C00M N007 C00W O001 -3.0(5) . . . . ?
C00M N007 C00W C00Z 176.7(3) . . . . ?
C00M C00K C016 C00U -2.6(5) . . . . ?
C00M C00K C016 C017 175.2(3) . . . . ?
C00N C00I C00O N00A 131.8(4) . . . . ?
C00N C00I C00O N00D -109.3(4) . . . . ?
C00N C00I C00O C01A 12.0(5) . . . . ?
C00N C00P C00R N00C 0.8(4) . . . . ?
C00N C00P C00R C01W -176.1(3) . . . . ?
C00N C00P C018 C01F 175.4(4) . . . . ?
C00N C010 C024 C01A -49.3(4) . . . . ?
C00O N00A C012 C014 -178.5(4) . . . . ?
C00O N00A C012 C01I -1.1(4) . . . . ?
C00O N00D C01I C012 -2.7(4) . . . . ?
C00O N00D C01I C01T 174.5(4) . . . . ?
C00O C00I C00N C00P 174.9(3) . . . . ?
C00O C00I C00N C010 -1.6(6) . . . . ?
C00O C01A C024 C010 63.9(5) . . . . ?
C00P C00N C010 C024 -155.6(4) . . . . ?
C00P C00R C01W C01K -0.4(5) . . . . ?
C00P C00R C01W C01L 179.4(3) . . . . ?
C00P C018 C01F C01K 0.8(6) . . . . ?
C00Q C00L C00T C019 -4.6(6) . . . . ?
C00Q C00L C00T C01P 173.7(4) . . . . ?
C00Q C00L C029 C01D -176.4(4) . . . . ?
C00Q C00L C029 C02N 1.3(6) . . . . ?
C00Q C011 C02D C02A 2.1(6) . . . . ?
C00Q C011 C02H C02N 1.2(6) . . . . ?
C00Q C01J C02B C019 -1.9(6) . . . . ?
C00Q C01J C02G C02A -0.4(6) . . . . ?
C00R N00C C00I C00N 0.4(4) . . . . ?
C00R N00C C00I C00O -174.6(3) . . . . ?
C00R C00P C018 C01F -2.3(5) . . . . ?
C00S N007 C00M C00K 99.2(4) . . . . ?
C00S N007 C00M C01X -76.1(5) . . . . ?
C00S N007 C00W O001 179.6(4) . . . . ?
C00S N007 C00W C00Z -0.7(5) . . . . ?
C00T C00L C00Q C011 -177.3(4) . . . . ?
C00T C00L C00Q C01J 2.1(6) . . . . ?
C00T C00L C029 C01D 1.6(6) . . . . ?
C00T C00L C029 C02N 179.4(4) . . . . ?
C00T C019 C02B C01J -0.8(6) . . . . ?
C00U C016 C017 C01Q 178.4(4) . . . . ?
C00U C016 C017 C02I 2.7(7) . . . . ?
C00U C01S C01X C00M -1.1(6) . . . . ?
C00V N00B C02F N00H 1.1(4) . . . . ?
C00V N00B C02F C01Q -118.3(4) . . . . ?
C00V N00B C02F C02Q 124.1(4) . . . . ?
C00V C00J C025 C01U -3.4(6) . . . . ?
C00V C01B C01H C01U -3.9(6) . . . . ?
C00V C01B C027 N00E -165.1(4) . . . . ?
C00V C01B C027 C020 19.3(6) . . . . ?
C00W N007 C00M C00K -78.4(4) . . . . ?
C00W N007 C00M C01X 106.3(4) . . . . ?
C00W N007 C00S O002 179.2(4) . . . . ?
C00W N007 C00S C021 0.9(5) . . . . ?
C00W C00Z C01Z C02J 177.4(4) . . . . ?
C00X C00Y C023 C028 0.2(6) . . . . ?
C00X C00Y C02C C02J 0.1(6) . . . . ?
C00X C00Z C01Z C02J -2.7(6) . . . . ?
C00Y C00X C00Z C00W -176.5(3) . . . . ?
C00Y C00X C00Z C01Z 3.6(6) . . . . ?
C00Y C00X C021 C00S 176.7(4) . . . . ?
C00Y C00X C021 C01M -1.3(6) . . . . ?
C00Y C023 C028 C01M -0.2(6) . . . . ?
C00Y C02C C02J C01Z 0.8(6) . . . . ?
C00Z C00X C00Y C023 -179.7(4) . . . . ?
C00Z C00X C00Y C02C -2.3(5) . . . . ?
C00Z C00X C021 C00S -2.9(6) . . . . ?
C00Z C00X C021 C01M 179.0(4) . . . . ?
C00Z C01Z C02J C02C 0.5(6) . . . . ?
C010 C00N C00P C00R 175.6(4) . . . . ?
C010 C00N C00P C018 -2.3(7) . . . . ?
C011 C00Q C01J C02B -179.4(4) . . . . ?
C011 C00Q C01J C02G 1.6(6) . . . . ?
C011 C02H C02N C029 0.9(7) . . . . ?
C012 N00A C00O N00D -0.5(4) . . . . ?
C012 N00A C00O C00I 118.3(4) . . . . ?
C012 N00A C00O C01A -122.4(4) . . . . ?
C012 C014 C015 C01Y 3.1(6) . . . . ?
C012 C01I C01T C01Y 1.5(6) . . . . ?
C013 N00F C026 C01C -1.5(6) . . . . ?
C013 C014 C015 C01Y -175.2(4) . . . . ?
C013 C01V C022 C01C -2.4(6) . . . . ?
C014 C012 C01I N00D -179.7(3) . . . . ?
C014 C012 C01I C01T 2.9(5) . . . . ?
C014 C013 C01V C022 -176.7(4) . . . . ?
C014 C015 C01Y C01T 1.3(7) . . . . ?
C016 C00K C00M N007 -173.9(3) . . . . ?
C016 C00K C00M C01X 1.5(5) . . . . ?
C016 C00U C01S C01X 0.0(5) . . . . ?
C016 C017 C01Q N009 -0.3(4) . . . . ?
C016 C017 C01Q C02F -176.8(3) . . . . ?
C016 C017 C02I C02O 154.4(4) . . . . ?
C016 C017 C02I C1 -156.6(9) . . . . ?
C017 C01Q C02F N00B -125.4(4) . . . . ?
C017 C01Q C02F N00H 115.4(4) . . . . ?
C017 C01Q C02F C02Q -7.2(5) . . . . ?
C017 C02I C02O C02Q 50.0(5) . . . . ?
C017 C02I C1 C02Q -53.0(16) . . . . ?
C018 C00P C00R N00C 179.1(3) . . . . ?
C018 C00P C00R C01W 2.2(5) . . . . ?
C018 C01F C01K C01W 1.0(6) . . . . ?
C019 C00T C01P C01L -178.8(4) . . . . ?
C01B C01H C01U C025 -0.9(7) . . . . ?
C01C O004 C01E C01N 171.2(3) . . . . ?
C01D C01L C01P C00T 1.2(6) . . . . ?
C01D C01L C01W C00R -113.6(4) . . . . ?
C01D C01L C01W C01K 66.3(5) . . . . ?
C01D C029 C02N C02H 175.4(4) . . . . ?
C01E O004 C01C C022 -179.0(4) . . . . ?
C01E O004 C01C C026 0.6(6) . . . . ?
C01F C01K C01W C00R -1.1(5) . . . . ?
C01F C01K C01W C01L 179.0(4) . . . . ?
C01G C020 C027 N00E -0.8(6) . . . . ?
C01G C020 C027 C01B 174.7(4) . . . . ?
C01H C01B C027 N00E 17.7(6) . . . . ?
C01H C01B C027 C020 -158.0(4) . . . . ?
C01H C01U C025 C00J 4.6(6) . . . . ?
C01I N00D C00O N00A 2.1(4) . . . . ?
C01I N00D C00O C00I -118.5(3) . . . . ?
C01I N00D C00O C01A 122.4(3) . . . . ?
C01I C012 C014 C013 173.4(3) . . . . ?
C01I C012 C014 C015 -5.0(5) . . . . ?
C01I C01T C01Y C015 -3.6(6) . . . . ?
C01J C00Q C011 C02D -2.5(6) . . . . ?
C01J C00Q C011 C02H 178.7(4) . . . . ?
C01L C01D C029 C00L 2.5(6) . . . . ?
C01L C01D C029 C02N -175.1(4) . . . . ?
C01N O006 C02E C02K 158.4(4) . . . . ?
C01O N00E C027 C01B -177.4(3) . . . . ?
C01O N00E C027 C020 -1.7(6) . . . . ?
C01P C00T C019 C02B -174.3(4) . . . . ?
C01P C01L C01W C00R 66.8(5) . . . . ?
C01P C01L C01W C01K -113.4(4) . . . . ?
C01Q N009 C00K C00M -175.0(4) . . . . ?
C01Q N009 C00K C016 1.2(4) . . . . ?
C01Q C017 C02I C02O -20.7(5) . . . . ?
C01Q C017 C02I C1 28.4(10) . . . . ?
C01Q C02F C02Q C02O 38.0(5) . . . . ?
C01Q C02F C02Q C1 -17.6(10) . . . . ?
C01R O003 C02M C02S -168.4(4) . . . . ?
C01R C01G C020 C027 2.3(6) . . . . ?
C01S C00U C016 C00K 1.8(5) . . . . ?
C01S C00U C016 C017 -175.3(4) . . . . ?
C01V C013 C014 C012 -17.1(6) . . . . ?
C01V C013 C014 C015 161.1(4) . . . . ?
C01W C01L C01P C00T -179.2(4) . . . . ?
C020 C01G C01R O003 179.5(4) . . . . ?
C020 C01G C01R C01O -1.3(6) . . . . ?
C021 C00X C00Y C023 0.6(6) . . . . ?
C021 C00X C00Y C02C 178.0(4) . . . . ?
C021 C00X C00Z C00W 3.2(6) . . . . ?
C021 C00X C00Z C01Z -176.7(4) . . . . ?
C021 C01M C028 C023 -0.5(6) . . . . ?
C022 C01C C026 N00F 0.4(6) . . . . ?
C023 C00Y C02C C02J 177.4(4) . . . . ?
C025 C00J C00V N00B 176.3(4) . . . . ?
C025 C00J C00V C01B -1.4(6) . . . . ?
C026 N00F C013 C014 178.7(3) . . . . ?
C026 N00F C013 C01V 0.6(6) . . . . ?
C026 C01C C022 C01V 1.6(6) . . . . ?
C027 N00E C01O C01R 2.9(6) . . . . ?
C027 C01B C01H C01U 173.5(4) . . . . ?
C028 C01M C021 C00S -176.8(4) . . . . ?
C028 C01M C021 C00X 1.3(6) . . . . ?
C029 C00L C00Q C011 0.7(6) . . . . ?
C029 C00L C00Q C01J -179.9(4) . . . . ?
C029 C00L C00T C019 177.4(4) . . . . ?
C029 C00L C00T C01P -4.3(6) . . . . ?
C029 C01D C01L C01P -3.9(6) . . . . ?
C029 C01D C01L C01W 176.4(4) . . . . ?
C02B C01J C02G C02A -179.3(4) . . . . ?
C02C C00Y C023 C028 -177.1(4) . . . . ?
C02D C011 C02H C02N -177.6(4) . . . . ?
C02D C02A C02G C01J 0.0(7) . . . . ?
C02E O006 C01N C01E 170.5(4) . . . . ?
C02F N00B C00V C00J 0.0(4) . . . . ?
C02F N00B C00V C01B 177.5(4) . . . . ?
C02F N00H C00J C00V 1.8(4) . . . . ?
C02F N00H C00J C025 -175.4(4) . . . . ?
C02F C02Q C1 C02I 50.9(17) . . . . ?
C02G C01J C02B C019 177.0(4) . . . . ?
C02G C02A C02D C011 -0.9(7) . . . . ?
C02H C011 C02D C02A -179.1(4) . . . . ?
C02I C017 C01Q N009 175.8(3) . . . . ?
C02I C017 C01Q C02F -0.7(6) . . . . ?
C02I C02O C02Q C02F -62.3(6) . . . . ?
C02L O008 C02S C02M -172.0(4) . . . . ?
C02M O003 C01R C01G 177.5(4) . . . . ?
C02M O003 C01R C01O -1.6(6) . . . . ?
C02P O00G C02R C02L 170.2(4) . . . . ?
C02S O008 C02L C02R -164.9(4) . . . . ?
C02T O005 C02K C02E -169.5(5) . . . . ?
